data_1509539
loop_
_publ_author_name
'Klepp, K.O.'

_publ_section_title
;
 Thallium silver chalcogenides of the ordered anti-Pb Cl2 - structure type
;
_journal_name_full
;
Monatshefte fuer Chemie und verwandte Teile anderer Wissenschaften (109,1978-)
;
_journal_page_first 1433
_journal_page_last 1436
_journal_volume 111
_journal_year 1980
_chemical_formula_sum 'Ag Se Tl'
_chemical_name_systematic 'Tl Ag Se'
_space_group_IT_number 62
_symmetry_space_group_name_Hall '-P 2ac 2n'
_symmetry_space_group_name_H-M 'P n m a'
_cell_angle_alpha 90
_cell_angle_beta 90
_cell_angle_gamma 90
_cell_formula_units_Z 4
_cell_length_a 7.4756
_cell_length_b 4.6375
_cell_length_c 8.69
_cell_volume 301.266
_citation_journal_id_ASTM MOCMB7
_cod_data_source_file silver1-2_534.cif
_cod_data_source_block Ag1Se1Tl1
_cod_original_cell_volume 301.2657
_cod_original_formula_sum 'Ag1 Se1 Tl1'
_cod_database_code 1509539

loop_
_symmetry_equiv_pos_as_xyz
x,y,z
-x+1/2,-y,z+1/2
x+1/2,-y+1/2,-z+1/2
-x,y+1/2,-z
-x,-y,-z
x-1/2,y,-z-1/2
-x-1/2,y-1/2,z-1/2
x,-y-1/2,z

loop_
_atom_site_label
_atom_site_type_symbol
_atom_site_fract_x
_atom_site_fract_y
_atom_site_fract_z
_atom_site_occupancy
_atom_site_U_iso_or_equiv
Se1 Se-2 0.3179 0.25 0.1048 1 0.0
Ag1 Ag+1 0.6706 0.25 0.0822 1 0.0
Tl1 Tl+1 0.5005 0.25 0.6772 1 0.0
